data_7046367
loop_
_publ_author_name
'Markiewicz, G.'
'Walczak, A.'
'Perlitius, F.'
'Piasecka, M.'
'Harrowfield, J. M.'
'Stefankiewicz, A. R.'

_publ_section_title
;
 Photoswitchable transition metal complexes with azobenzene-functionalized
 imine-based ligands: structural and kinetic analysis.
;
_journal_issue 40
_journal_name_full 'Dalton transactions (Cambridge, England : 2003)'
_journal_page_first 14254
_journal_page_last 14262
_journal_paper_doi 10.1039/c8dt00590g
_journal_volume 47
_journal_year 2018
_chemical_formula_moiety 'C38 H28 Cu N6 O2'
_chemical_formula_sum 'C38 H28 Cu N6 O2'
_chemical_formula_weight 664.20
_space_group_crystal_system monoclinic
_space_group_IT_number 14
_space_group_name_Hall '-P 2ybc'
_space_group_name_H-M_alt 'P 1 21/c 1'
_symmetry_space_group_name_Hall '-P 2ybc'
_symmetry_space_group_name_H-M 'P 1 21/c 1'
_atom_sites_solution_hydrogens geom
_atom_sites_solution_primary dual
_audit_creation_date 2018-05-07
_audit_creation_method
;
Olex2 1.2
(compiled 2017.03.02 svn.r3394 for OlexSys, GUI svn.r5324)
;
_audit_update_record
;
2018-05-07 deposited with the CCDC.
2018-05-08 downloaded from the CCDC.
;
_cell_angle_alpha 90
_cell_angle_beta 91.656(9)
_cell_angle_gamma 90
_cell_formula_units_Z 2
_cell_length_a 17.3850(14)
_cell_length_b 11.3414(9)
_cell_length_c 7.8323(7)
_cell_measurement_reflns_used 5015
_cell_measurement_temperature 294.6(8)
_cell_measurement_theta_max 20.2040
_cell_measurement_theta_min 3.3850
_cell_volume 1543.7(2)
_computing_cell_refinement 'CrysAlisPro 1.171.38.41r (Rigaku OD, 2015)'
_computing_data_collection 'CrysAlisPro 1.171.38.41r (Rigaku OD, 2015)'
_computing_data_reduction 'CrysAlisPro 1.171.38.41r (Rigaku OD, 2015)'
_computing_molecular_graphics 'Olex2 (Dolomanov et al., 2009)'
_computing_publication_material 'Olex2 (Dolomanov et al., 2009)'
_computing_structure_refinement 'ShelXL (Sheldrick, 2015)'
_computing_structure_solution 'ShelXT (Sheldrick, 2015)'
_diffrn_ambient_environment air
_diffrn_ambient_temperature 294.6(8)
_diffrn_detector 'CCD plate'
_diffrn_detector_area_resol_mean 8.0169
_diffrn_detector_type EosS2
_diffrn_measured_fraction_theta_full 0.982
_diffrn_measured_fraction_theta_max 0.982
_diffrn_measurement_details
;
List of Runs (angles in degrees, time in seconds):

  # Type    Start    End  Width  t~exp~   \w     \q     \k     \f   Frames
#--------------------------------------------------------------------------
  1  \w    -58.00  56.00   1.00    8.00    --  -20.49  57.00 150.00  114
  2  \w    -96.00  17.00   1.00    8.00    --  -20.49 -57.00   0.00  113
  3  \w   -105.00  23.00   1.00    8.00    --  -20.49 -77.00-120.00  128
  4  \w    -96.00  17.00   1.00    8.00    --  -20.49 -57.00 120.00  113
  5  \w    -96.00  17.00   1.00    8.00    --  -20.49 -57.00-120.00  113
  6  \w   -115.00 -35.00   1.00    8.00    --  -20.49-178.00  90.00   80
  7  \w    -20.00  35.00   1.00    8.00    --  -20.49 -99.00 -90.00   55
  8  \w    -63.00  65.00   1.00    8.00    --   21.74 -77.00   0.00  128
  9  \w    -63.00  65.00   1.00    8.00    --   21.74 -77.00 -90.00  128
 10  \w    -96.00  17.00   1.00    8.00    --  -20.49 -57.00  60.00  113
 11  \w    -58.00  56.00   1.00    8.00    --  -20.49  57.00 120.00  114
 12  \w    -20.00  35.00   1.00    8.00    --  -20.49 -99.00  30.00   55
 13  \w    -69.00 113.00   1.00    8.00    --   21.74   0.00-120.00  182
 14  \w    -69.00 113.00   1.00    8.00    --   21.74   0.00-150.00  182
 15  \w    -69.00 113.00   1.00    8.00    --   21.74   0.00 -90.00  182
 16  \w    -69.00 113.00   1.00    8.00    --   21.74   0.00-180.00  182
 17  \w    -69.00 113.00   1.00    8.00    --   21.74   0.00 -30.00  182
 18  \w    -69.00 113.00   1.00    8.00    --   21.74   0.00   0.00  182
 19  \w    -69.00 113.00   1.00    8.00    --   21.74   0.00  30.00  182
 20  \w    -69.00 113.00   1.00    8.00    --   21.74   0.00  60.00  182
 21  \w    -69.00 113.00   1.00    8.00    --   21.74   0.00  90.00  182
 22  \w    -69.00  15.00   1.00    8.00    --   21.74   0.00 120.00   84
 23  \w    -69.00 113.00   1.00    8.00    --   21.74   0.00 -60.00  182
;
_diffrn_measurement_device 'four-circle diffractometer'
_diffrn_measurement_device_type 'New Xcalibur, EosS2'
_diffrn_measurement_method '\w scans'
_diffrn_orient_matrix_type 'CrysAlisPro convention (1999,Acta A55,543-557)'
_diffrn_orient_matrix_UB_11 0.0103622000
_diffrn_orient_matrix_UB_12 -0.0372120000
_diffrn_orient_matrix_UB_13 -0.0322928000
_diffrn_orient_matrix_UB_21 -0.0733782000
_diffrn_orient_matrix_UB_22 0.0255690000
_diffrn_orient_matrix_UB_23 -0.0181988000
_diffrn_orient_matrix_UB_31 0.0521537000
_diffrn_orient_matrix_UB_32 0.0432965000
_diffrn_orient_matrix_UB_33 -0.0170441000
_diffrn_radiation_monochromator graphite
_diffrn_radiation_probe x-ray
_diffrn_radiation_type MoK\a
_diffrn_radiation_wavelength 0.71073
_diffrn_reflns_av_unetI/netI 0.0741
_diffrn_reflns_Laue_measured_fraction_full 0.982
_diffrn_reflns_Laue_measured_fraction_max 0.982
_diffrn_reflns_limit_h_max 20
_diffrn_reflns_limit_h_min -20
_diffrn_reflns_limit_k_max 13
_diffrn_reflns_limit_k_min -13
_diffrn_reflns_limit_l_max 9
_diffrn_reflns_limit_l_min -8
_diffrn_reflns_number 2670
_diffrn_reflns_point_group_measured_fraction_full 0.982
_diffrn_reflns_point_group_measured_fraction_max 0.982
_diffrn_reflns_theta_full 24.997
_diffrn_reflns_theta_max 24.997
_diffrn_reflns_theta_min 3.346
_diffrn_source 'fine-focus sealed X-ray tube'
_diffrn_source_type 'Enhance (Mo) X-ray Source'
_exptl_absorpt_coefficient_mu 0.754
_exptl_absorpt_correction_T_max 1.00000
_exptl_absorpt_correction_T_min 0.87949
_exptl_absorpt_correction_type multi-scan
_exptl_absorpt_process_details
;
CrysAlisPro 1.171.38.41r (Rigaku Oxford Diffraction, 2015)
Empirical absorption correction using spherical harmonics,
 implemented in SCALE3 ABSPACK scaling algorithm.
;
_exptl_crystal_colour 'clear orangish orange'
_exptl_crystal_colour_lustre clear
_exptl_crystal_colour_modifier orangish
_exptl_crystal_colour_primary orange
_exptl_crystal_density_diffrn 1.429
_exptl_crystal_description plate
_exptl_crystal_F_000 686
_exptl_crystal_size_max 0.2
_exptl_crystal_size_mid 0.12
_exptl_crystal_size_min 0.04
_refine_diff_density_max 2.589
_refine_diff_density_min -1.459
_refine_diff_density_rms 0.137
_refine_ls_extinction_method none
_refine_ls_goodness_of_fit_ref 1.058
_refine_ls_hydrogen_treatment constr
_refine_ls_matrix_type full
_refine_ls_number_parameters 215
_refine_ls_number_reflns 2670
_refine_ls_number_restraints 0
_refine_ls_restrained_S_all 1.058
_refine_ls_R_factor_all 0.1492
_refine_ls_R_factor_gt 0.1075
_refine_ls_shift/su_max 0.000
_refine_ls_shift/su_mean 0.000
_refine_ls_structure_factor_coef Fsqd
_refine_ls_weighting_details 'w=1/[\s^2^(Fo^2^)+(0.1429P)^2^+10.3000P] where P=(Fo^2^+2Fc^2^)/3'
_refine_ls_weighting_scheme calc
_refine_ls_wR_factor_gt 0.3025
_refine_ls_wR_factor_ref 0.3258
_reflns_Friedel_coverage 0.000
_reflns_number_gt 1817
_reflns_number_total 2670
_reflns_threshold_expression 'I > 2\s(I)'
_cod_data_source_file c8dt00590g2.cif
_cod_data_source_block cu(l1-h)2
_cod_depositor_comments 'Adding full bibliography for 7046366--7046370.cif.'
_cod_database_code 7046367
_shelx_shelxl_version_number 2016/6
_chemical_oxdiff_formula C38H28N6O2Cu
_shelx_space_group_comment
;
The symmetry employed for this shelxl refinement is uniquely defined
by the following loop, which should always be used as a source of
symmetry information in preference to the above space-group names.
They are only intended as comments.
;
_reflns_odcompleteness_completeness 99.49
_reflns_odcompleteness_iscentric 1
_reflns_odcompleteness_theta 23.21
_olex2_refinement_description
;
1. Twinned data refinement
 Scales: 0.717(14)
 0.283(14)
2. Fixed Uiso
 At 1.2 times of:
  All C(H) groups
3.a Aromatic/amide H refined with riding coordinates:
 C2(H2), C3(H3), C4(H4), C5(H5), C7(H7), C9(H9), C10(H10), C12(H12), C13(H13),
 C15(H15), C16(H16), C17(H17), C18(H18), C19(H19)
;
_olex2_submission_special_instructions 'No special instructions were received'
_oxdiff_exptl_absorpt_empirical_details
;
Empirical correction (ABSPACK) includes:
- Absorption correction using spherical harmonics
- Frame scaling
;
_oxdiff_exptl_absorpt_empirical_full_max 1.081
_oxdiff_exptl_absorpt_empirical_full_min 0.883
_publcif_funding_html
;
;

loop_
_space_group_symop_operation_xyz
'x, y, z'
'-x, y+1/2, -z+1/2'
'-x, -y, -z'
'x, -y-1/2, z-1/2'

loop_
_atom_site_label
_atom_site_type_symbol
_atom_site_fract_x
_atom_site_fract_y
_atom_site_fract_z
_atom_site_U_iso_or_equiv
_atom_site_adp_type
_atom_site_occupancy
_atom_site_site_symmetry_order
_atom_site_calc_flag
_atom_site_refinement_flags_posn
_atom_site_refinement_flags_adp
_atom_site_refinement_flags_occupancy
C1 C 0.4086(6) 0.4610(9) 0.1959(12) 0.050(2) Uani 1 1 d . . .
C2 C 0.3355(6) 0.4636(10) 0.1236(13) 0.054(3) Uani 1 1 d . . .
H2 H 0.298782 0.513800 0.168147 0.064 Uiso 1 1 calc R . .
C3 C 0.3159(6) 0.3926(9) -0.0141(13) 0.055(3) Uani 1 1 d . . .
H3 H 0.265494 0.393649 -0.057226 0.066 Uiso 1 1 calc R . .
C4 C 0.3686(6) 0.3204(9) -0.0896(13) 0.058(3) Uani 1 1 d . . .
H4 H 0.355143 0.274173 -0.183842 0.069 Uiso 1 1 calc R . .
C5 C 0.4417(6) 0.3193(8) -0.0202(12) 0.051(2) Uani 1 1 d . . .
H5 H 0.478293 0.271124 -0.069432 0.061 Uiso 1 1 calc R . .
C6 C 0.4639(5) 0.3879(7) 0.1222(12) 0.041(2) Uani 1 1 d . . .
C7 C 0.5415(5) 0.3803(8) 0.1863(12) 0.043(2) Uani 1 1 d . . .
H7 H 0.575809 0.339688 0.118961 0.052 Uiso 1 1 calc R . .
C8 C 0.6482(5) 0.3982(9) 0.3706(12) 0.046(2) Uani 1 1 d . . .
C9 C 0.6941(6) 0.4917(9) 0.4327(12) 0.053(2) Uani 1 1 d . . .
H9 H 0.672932 0.566563 0.443081 0.064 Uiso 1 1 calc R . .
C10 C 0.7688(6) 0.4736(10) 0.4774(15) 0.064(3) Uani 1 1 d . . .
H10 H 0.799475 0.536221 0.514642 0.077 Uiso 1 1 calc R . .
C11 C 0.7989(5) 0.3626(12) 0.4673(14) 0.066(3) Uani 1 1 d . . .
C12 C 0.7550(6) 0.2699(11) 0.4042(15) 0.068(3) Uani 1 1 d . . .
H12 H 0.776772 0.195341 0.395460 0.081 Uiso 1 1 calc R . .
C13 C 0.6790(5) 0.2871(9) 0.3540(14) 0.056(3) Uani 1 1 d . . .
H13 H 0.649469 0.225258 0.310056 0.068 Uiso 1 1 calc R . .
C14 C 0.9811(6) 0.2507(13) 0.6071(14) 0.066(3) Uani 1 1 d . . .
C15 C 1.0307(8) 0.3437(13) 0.6416(17) 0.083(4) Uani 1 1 d . . .
H15 H 1.014715 0.420628 0.619902 0.099 Uiso 1 1 calc R . .
C16 C 1.1035(8) 0.3229(13) 0.7077(17) 0.086(4) Uani 1 1 d . . .
H16 H 1.135089 0.385639 0.739885 0.103 Uiso 1 1 calc R . .
C17 C 1.1294(7) 0.2089(14) 0.7261(16) 0.079(4) Uani 1 1 d . . .
H17 H 1.179407 0.194966 0.766650 0.095 Uiso 1 1 calc R . .
C18 C 1.0831(8) 0.1171(14) 0.686(2) 0.096(5) Uani 1 1 d . . .
H18 H 1.100933 0.040192 0.697630 0.115 Uiso 1 1 calc R . .
C19 C 1.0083(6) 0.1388(13) 0.6263(17) 0.079(4) Uani 1 1 d . . .
H19 H 0.976221 0.075530 0.598981 0.095 Uiso 1 1 calc R . .
Cu1 Cu 0.500000 0.500000 0.500000 0.0409(6) Uani 1 2 d S T P
N1 N 0.5695(4) 0.4243(7) 0.3291(9) 0.0439(18) Uani 1 1 d . . .
N2 N 0.8797(6) 0.3548(10) 0.5299(13) 0.075(3) Uani 1 1 d . . .
N3 N 0.8997(6) 0.2542(10) 0.5362(12) 0.070(3) Uani 1 1 d . . .
O1 O 0.4275(4) 0.5352(7) 0.3251(8) 0.060(2) Uani 1 1 d . . .

loop_
_atom_site_aniso_label
_atom_site_aniso_U_11
_atom_site_aniso_U_22
_atom_site_aniso_U_33
_atom_site_aniso_U_23
_atom_site_aniso_U_13
_atom_site_aniso_U_12
C1 0.063(6) 0.048(5) 0.037(5) 0.007(4) -0.007(5) -0.002(5)
C2 0.051(6) 0.067(7) 0.043(5) -0.005(5) -0.007(4) 0.012(5)
C3 0.045(5) 0.068(7) 0.051(6) 0.002(5) -0.009(5) 0.001(5)
C4 0.078(7) 0.051(6) 0.043(6) -0.006(5) -0.020(5) -0.004(5)
C5 0.062(6) 0.049(6) 0.042(5) -0.001(4) -0.010(5) 0.005(5)
C6 0.046(5) 0.030(4) 0.046(5) 0.004(4) -0.005(4) -0.005(4)
C7 0.047(5) 0.034(5) 0.049(5) -0.002(4) 0.004(4) -0.001(4)
C8 0.047(5) 0.051(6) 0.040(5) -0.005(4) 0.002(4) -0.002(4)
C9 0.055(6) 0.060(6) 0.044(5) -0.003(5) -0.002(4) -0.013(5)
C10 0.055(6) 0.066(8) 0.071(8) -0.003(6) -0.006(5) -0.011(5)
C11 0.033(5) 0.108(10) 0.058(7) 0.005(7) -0.007(5) -0.017(6)
C12 0.054(6) 0.066(7) 0.083(8) 0.001(6) 0.000(6) 0.017(6)
C13 0.044(5) 0.056(6) 0.069(7) -0.009(5) -0.006(5) 0.001(5)
C14 0.051(6) 0.092(9) 0.054(7) 0.007(6) -0.007(5) 0.006(6)
C15 0.084(9) 0.082(9) 0.081(9) 0.024(7) 0.001(7) 0.024(8)
C16 0.080(9) 0.096(10) 0.081(9) 0.020(8) -0.011(7) -0.022(8)
C17 0.055(7) 0.112(11) 0.070(8) 0.016(8) -0.007(6) 0.023(7)
C18 0.078(9) 0.081(9) 0.126(13) 0.010(9) -0.036(9) 0.013(8)
C19 0.049(6) 0.094(10) 0.094(10) 0.001(8) -0.017(6) 0.004(6)
Cu1 0.0438(9) 0.0388(9) 0.0397(9) -0.0072(7) -0.0034(6) 0.0030(7)
N1 0.038(4) 0.055(5) 0.039(4) 0.000(4) -0.006(3) 0.003(3)
N2 0.082(7) 0.074(7) 0.068(6) -0.005(5) 0.011(5) -0.013(6)
N3 0.080(6) 0.059(6) 0.071(6) -0.008(5) 0.004(5) 0.004(5)
O1 0.062(4) 0.069(5) 0.047(4) -0.020(3) -0.017(3) 0.018(3)

loop_
_atom_type_symbol
_atom_type_description
_atom_type_scat_dispersion_real
_atom_type_scat_dispersion_imag
_atom_type_scat_source
C C 0.0033 0.0016 'International Tables Vol C Tables 4.2.6.8 and 6.1.1.4'
H H 0.0000 0.0000 'International Tables Vol C Tables 4.2.6.8 and 6.1.1.4'
Cu Cu 0.3201 1.2651 'International Tables Vol C Tables 4.2.6.8 and 6.1.1.4'
N N 0.0061 0.0033 'International Tables Vol C Tables 4.2.6.8 and 6.1.1.4'
O O 0.0106 0.0060 'International Tables Vol C Tables 4.2.6.8 and 6.1.1.4'

loop_
_geom_angle_atom_site_label_1
_geom_angle_atom_site_label_2
_geom_angle_atom_site_label_3
_geom_angle
_geom_angle_site_symmetry_1
_geom_angle_site_symmetry_3
C2 C1 C6 118.6(9) . .
O1 C1 C2 119.8(9) . .
O1 C1 C6 121.3(9) . .
C1 C2 H2 119.6 . .
C1 C2 C3 120.8(10) . .
C3 C2 H2 119.6 . .
C2 C3 H3 119.0 . .
C4 C3 C2 122.1(9) . .
C4 C3 H3 119.0 . .
C3 C4 H4 121.4 . .
C5 C4 C3 117.3(9) . .
C5 C4 H4 121.4 . .
C4 C5 H5 118.6 . .
C4 C5 C6 122.8(10) . .
C6 C5 H5 118.6 . .
C1 C6 C7 122.8(8) . .
C5 C6 C1 118.5(8) . .
C5 C6 C7 118.7(9) . .
C6 C7 H7 116.5 . .
N1 C7 C6 127.1(9) . .
N1 C7 H7 116.5 . .
C9 C8 N1 117.0(9) . .
C13 C8 C9 120.2(9) . .
C13 C8 N1 122.8(8) . .
C8 C9 H9 119.8 . .
C10 C9 C8 120.5(10) . .
C10 C9 H9 119.8 . .
C9 C10 H10 120.3 . .
C9 C10 C11 119.5(10) . .
C11 C10 H10 120.3 . .
C10 C11 C12 120.8(10) . .
C10 C11 N2 113.5(10) . .
C12 C11 N2 125.7(12) . .
C11 C12 H12 119.7 . .
C13 C12 C11 120.6(11) . .
C13 C12 H12 119.7 . .
C8 C13 C12 118.3(10) . .
C8 C13 H13 120.8 . .
C12 C13 H13 120.8 . .
C15 C14 N3 128.7(12) . .
C19 C14 C15 118.5(10) . .
C19 C14 N3 112.6(11) . .
C14 C15 H15 119.9 . .
C16 C15 C14 120.3(12) . .
C16 C15 H15 119.9 . .
C15 C16 H16 120.1 . .
C15 C16 C17 119.8(13) . .
C17 C16 H16 120.1 . .
C16 C17 H17 119.7 . .
C18 C17 C16 120.6(12) . .
C18 C17 H17 119.7 . .
C17 C18 H18 120.4 . .
C17 C18 C19 119.3(13) . .
C19 C18 H18 120.4 . .
C14 C19 C18 121.3(13) . .
C14 C19 H19 119.3 . .
C18 C19 H19 119.3 . .
N1 Cu1 N1 180.0(4) . 3_666
O1 Cu1 N1 89.5(3) . 3_666
O1 Cu1 N1 90.5(3) 3_666 3_666
O1 Cu1 N1 90.5(3) . .
O1 Cu1 N1 89.5(3) 3_666 .
O1 Cu1 O1 180.0 3_666 .
C7 N1 C8 116.5(8) . .
C7 N1 Cu1 121.0(6) . .
C8 N1 Cu1 121.6(6) . .
N3 N2 C11 110.2(11) . .
N2 N3 C14 108.1(11) . .
C1 O1 Cu1 124.0(6) . .

loop_
_geom_bond_atom_site_label_1
_geom_bond_atom_site_label_2
_geom_bond_distance
_geom_bond_site_symmetry_2
C1 C2 1.377(13) .
C1 C6 1.407(13) .
C1 O1 1.350(12) .
C2 H2 0.9300 .
C2 C3 1.381(14) .
C3 H3 0.9300 .
C3 C4 1.376(14) .
C4 H4 0.9300 .
C4 C5 1.367(14) .
C5 H5 0.9300 .
C5 C6 1.405(13) .
C6 C7 1.427(12) .
C7 H7 0.9300 .
C7 N1 1.306(11) .
C8 C9 1.406(13) .
C8 C13 1.377(14) .
C8 N1 1.428(11) .
C9 H9 0.9300 .
C9 C10 1.350(15) .
C10 H10 0.9300 .
C10 C11 1.367(16) .
C11 C12 1.383(16) .
C11 N2 1.477(14) .
C12 H12 0.9300 .
C12 C13 1.381(14) .
C13 H13 0.9300 .
C14 C15 1.384(18) .
C14 C19 1.361(18) .
C14 N3 1.506(14) .
C15 H15 0.9300 .
C15 C16 1.373(17) .
C16 H16 0.9300 .
C16 C17 1.376(18) .
C17 H17 0.9300 .
C17 C18 1.348(19) .
C18 H18 0.9300 .
C18 C19 1.390(16) .
C19 H19 0.9300 .
Cu1 N1 2.020(7) 3_666
Cu1 N1 2.020(7) .
Cu1 O1 1.877(6) 3_666
Cu1 O1 1.877(6) .
N2 N3 1.194(13) .

loop_
_twin_individual_id
_twin_individual_mass_fraction_refined
1 0.717(14)
2 0.283(14)
